data_7118092
loop_
_publ_author_name
'Xinping Lin'
'Yahui Hong'
'Chao Zhang'
'Ruiyun Huang'
'Cheng Wang'
'Wenbin Lin'

_publ_section_title
;
 Pre-concentration and energy transfer enable the efficient luminescence
 sensing of transition metal ions by metal-organic frameworks
;
_journal_name_full Chem.Commun.
_journal_page_first 16996
_journal_paper_doi 10.1039/C5cc06453H
_journal_volume 51
_journal_year 2015
_chemical_formula_moiety 'C36 Cu1.02 Eu2 N6 O15'
_chemical_formula_sum 'C36 Cu1.02 Eu2 N7 O15'
_chemical_formula_weight 1139.48
_chemical_name_systematic Eu-bpydc-Cu
_space_group_crystal_system monoclinic
_space_group_IT_number 14
_space_group_name_Hall '-P 2ybc'
_space_group_name_H-M_alt 'P 1 21/c 1'
_symmetry_space_group_name_Hall '-P 2ybc'
_symmetry_space_group_name_H-M 'P 1 21/c 1'
_atom_sites_solution_hydrogens .
_atom_sites_solution_primary direct
_audit_creation_date 2015-07-31
_audit_creation_method
;
Olex2 1.2
(compiled 2015.01.26 svn.r3150 for OlexSys, GUI svn.r4998)
;
_audit_update_record
;
2015-07-31 deposited with the CCDC.
2015-09-30 downloaded from the CCDC.
;
_cell_angle_alpha 90
_cell_angle_beta 98.040(11)
_cell_angle_gamma 90
_cell_formula_units_Z 4
_cell_length_a 26.531(2)
_cell_length_b 13.617(4)
_cell_length_c 16.4067(19)
_cell_measurement_temperature 100
_cell_volume 5869.0(19)
_computing_molecular_graphics 'Olex2 (Dolomanov et al., 2009)'
_computing_publication_material 'Olex2 (Dolomanov et al., 2009)'
_computing_structure_refinement 'ShelXL (Sheldrick, 2008)'
_computing_structure_solution 'ShelXT (Sheldrick, 2015)'
_diffrn_ambient_temperature 100
_diffrn_measured_fraction_theta_full 0.349
_diffrn_measured_fraction_theta_max 0.349
_diffrn_measurement_device_type 'Agilent micro-focus'
_diffrn_radiation_type CuK\a
_diffrn_radiation_wavelength 1.54184
_diffrn_reflns_av_R_equivalents 0.0604
_diffrn_reflns_av_unetI/netI 0.1027
_diffrn_reflns_laue_measured_fraction_full 0.349
_diffrn_reflns_laue_measured_fraction_max 0.349
_diffrn_reflns_limit_h_max 9
_diffrn_reflns_limit_h_min -29
_diffrn_reflns_limit_k_max 9
_diffrn_reflns_limit_k_min -10
_diffrn_reflns_limit_l_max 17
_diffrn_reflns_limit_l_min -19
_diffrn_reflns_number 4607
_diffrn_reflns_point_group_measured_fraction_full 0.349
_diffrn_reflns_point_group_measured_fraction_max 0.349
_diffrn_reflns_theta_full 65.596
_diffrn_reflns_theta_max 65.596
_diffrn_reflns_theta_min 5.051
_exptl_absorpt_coefficient_mu 15.990
_exptl_absorpt_correction_T_max 0.2978
_exptl_absorpt_correction_T_min 0.0605
_exptl_absorpt_correction_type empirical
_exptl_crystal_colour 'clear reddish red'
_exptl_crystal_colour_lustre clear
_exptl_crystal_colour_modifier reddish
_exptl_crystal_colour_primary red
_exptl_crystal_density_diffrn 1.290
_exptl_crystal_description needle
_exptl_crystal_F_000 2163
_exptl_crystal_size_max 0.4
_exptl_crystal_size_mid 0.1
_exptl_crystal_size_min 0.1
_refine_diff_density_max 0.999
_refine_diff_density_min -0.964
_refine_diff_density_rms 0.140
_refine_ls_extinction_coef .
_refine_ls_extinction_method none
_refine_ls_goodness_of_fit_ref 1.029
_refine_ls_hydrogen_treatment undef
_refine_ls_matrix_type full
_refine_ls_number_parameters 183
_refine_ls_number_reflns 3528
_refine_ls_number_restraints 0
_refine_ls_restrained_S_all 1.029
_refine_ls_R_factor_all 0.1862
_refine_ls_R_factor_gt 0.1266
_refine_ls_shift/su_max 0.000
_refine_ls_shift/su_mean 0.000
_refine_ls_structure_factor_coef Fsqd
_refine_ls_weighting_details 'w=1/[\s^2^(Fo^2^)+(0.1521P)^2^+217.2555P] where P=(Fo^2^+2Fc^2^)/3'
_refine_ls_weighting_scheme calc
_refine_ls_wR_factor_gt 0.3030
_refine_ls_wR_factor_ref 0.3609
_reflns_Friedel_coverage 0.000
_reflns_friedel_fraction_full .
_reflns_friedel_fraction_max .
_reflns_number_gt 2118
_reflns_number_total 3528
_reflns_threshold_expression 'I > 2\s(I)'
_cod_data_source_file c5cc06453h21.cif
_cod_data_source_block exp_6314_sq
_cod_original_cell_volume 5869.1(19)
_cod_database_code 7118092
_shelx_space_group_comment
;
The symmetry employed for this shelxl refinement is uniquely defined
by the following loop, which should always be used as a source of
symmetry information in preference to the above space-group names.
They are only intended as comments.
;
_olex2_refinement_description
;
1. Shared sites
{N5, CN5}
{N6, CN6}
{C28, NC28}
{C34, NC34}
2. Uiso/Uaniso restraints and constraints
Uiso(N5) = Uiso(CN5)
Uiso(N6) = Uiso(CN6)
Uiso(C28) = Uiso(NC28)
Uiso(C34) = Uiso(NC34)
3. Others
 Fixed Sof: C28(0.5) N5(0.5) C34(0.5) N6(0.5) NC34(0.5) NC28(0.5) CN5(0.5)
 CN6(0.5)
 Fixed X: Cu3(0.47226)
 Fixed Y: Cu3(0.56342)
 Fixed Z: Cu3(0.379469)
4.a Fitted hexagon refined as free rotating group:
 C2(C3,N1,C4,C5,C6), C7(C8,C9,C10,C11,N2), C14(C15,N3,C16,C17,C18), C19(N4,C21,
 C20,C22,C23), C26(C27,C28,C29,N5,C30), C32(C33,C34,C35,N6,C36)
;
_shelx_shelxl_version_number 2014/7
_olex2_submission_special_instructions 'No special instructions were received'

loop_
_space_group_symop_operation_xyz
'x, y, z'
'-x, y+1/2, -z+1/2'
'-x, -y, -z'
'x, -y-1/2, z-1/2'

loop_
_atom_site_label
_atom_site_type_symbol
_atom_site_fract_x
_atom_site_fract_y
_atom_site_fract_z
_atom_site_U_iso_or_equiv
_atom_site_adp_type
_atom_site_occupancy
_atom_site_site_symmetry_order
_atom_site_calc_flag
_atom_site_refinement_flags_posn
_atom_site_refinement_flags_adp
_atom_site_refinement_flags_occupancy
_atom_site_disorder_assembly
_atom_site_disorder_group
C1 C 0.3349(11) 1.095(4) 0.690(2) 0.047(9) Uiso 1 1 d . . . . .
C2 C 0.3895(9) 0.066(4) 0.6801(19) 0.078(12) Uiso 1 1 d . . . . .
C3 C 0.4058(10) 0.045(4) 0.6050(15) 0.121(18) Uiso 1 1 d G . . . .
N1 N 0.4565(11) 0.022(4) 0.6018(14) 0.103(13) Uiso 1 1 d G . . . .
C4 C 0.4910(9) 0.019(4) 0.6738(19) 0.088(14) Uiso 1 1 d G . . . .
C5 C 0.4747(11) 0.040(4) 0.7490(15) 0.123(19) Uiso 1 1 d G . . . .
C6 C 0.4240(13) 0.063(4) 0.7522(15) 0.120(18) Uiso 1 1 d G . . . .
C12 C 0.6766(13) 0.851(4) 0.632(2) 0.064(11) Uiso 1 1 d . . . . .
C7 C 0.5351(9) 0.968(3) 0.6672(16) 0.074(12) Uiso 1 1 d . . . . .
C8 C 0.5676(13) 0.934(4) 0.7352(12) 0.123(19) Uiso 1 1 d G . . . .
C9 C 0.6145(11) 0.894(4) 0.7251(15) 0.126(19) Uiso 1 1 d G . . . .
C10 C 0.6289(9) 0.888(3) 0.6470(19) 0.072(12) Uiso 1 1 d G . . . .
C11 C 0.5965(10) 0.922(3) 0.5790(13) 0.127(19) Uiso 1 1 d G . . . .
N2 N 0.5496(9) 0.962(3) 0.5891(13) 0.065(8) Uiso 1 1 d G . . . .
C13 C 0.8343(12) 0.897(4) 0.363(2) 0.054(10) Uiso 1 1 d . . . . .
C14 C 0.8859(7) 0.935(2) 0.3502(15) 0.046(8) Uiso 1 1 d . . . . .
C15 C 0.8933(8) 0.999(2) 0.2872(14) 0.100(15) Uiso 1 1 d G . . . .
N3 N 0.9419(10) 1.033(2) 0.2801(14) 0.106(13) Uiso 1 1 d G . . . .
C16 C 0.9832(7) 1.002(2) 0.3362(16) 0.068(11) Uiso 1 1 d G . . . .
C17 C 0.9758(7) 0.938(2) 0.3992(14) 0.065(10) Uiso 1 1 d G . . . .
C18 C 0.9271(9) 0.904(2) 0.4062(13) 0.078(12) Uiso 1 1 d G . . . .
C24 C 0.8323(12) 0.706(4) 0.171(2) 0.052(9) Uiso 1 1 d . . . . .
C19 C 1.0317(8) 1.045(2) 0.3333(15) 0.068(11) Uiso 1 1 d . . . . .
N4 N 1.0387(8) 1.104(2) 0.2664(12) 0.082(10) Uiso 1 1 d G . . . .
C21 C 1.0841(9) 1.154(2) 0.2661(13) 0.078(12) Uiso 1 1 d G . . . .
C20 C 1.1225(8) 1.147(3) 0.3327(16) 0.058(10) Uiso 1 1 d G . . . .
C22 C 1.1155(8) 1.088(3) 0.3996(13) 0.121(18) Uiso 1 1 d G . . . .
C23 C 1.0701(10) 1.037(2) 0.3999(13) 0.059(10) Uiso 1 1 d G . . . .
C25 C 0.8267(13) 0.616(4) 0.539(2) 0.064(11) Uiso 1 1 d . . . . .
C26 C 0.8765(8) 0.578(3) 0.5218(16) 0.062(10) Uiso 1 1 d . . . . .
C27 C 0.9025(11) 0.514(3) 0.5785(14) 0.108(16) Uiso 1 1 d G . . . .
C28 C 0.9515(10) 0.484(3) 0.5697(17) 0.096(13) Uiso 0.5 1 d G . . . .
C29 C 0.9745(8) 0.518(3) 0.5041(19) 0.098(15) Uiso 1 1 d G . . . .
N5 N 0.9486(10) 0.583(3) 0.4474(15) 0.105(14) Uiso 0.5 1 d G . . . .
C30 C 0.8996(10) 0.613(2) 0.4563(15) 0.075(12) Uiso 1 1 d G . . . .
C31 C 0.6677(12) 0.661(4) 0.493(2) 0.056(10) Uiso 1 1 d . . . . .
C32 C 0.6181(8) 0.608(3) 0.5007(17) 0.062(10) Uiso 1 1 d . . . . .
C33 C 0.6117(8) 0.538(3) 0.5599(14) 0.113(17) Uiso 1 1 d G . . . .
C34 C 0.5647(11) 0.493(2) 0.5595(16) 0.089(12) Uiso 0.5 1 d G . . . .
C35 C 0.5242(8) 0.517(2) 0.5000(17) 0.069(11) Uiso 1 1 d G . . . .
N6 N 0.5305(8) 0.588(3) 0.4409(14) 0.098(13) Uiso 0.5 1 d G . . . .
C36 C 0.5775(10) 0.633(2) 0.4413(15) 0.082(13) Uiso 1 1 d G . . . .
O004 O 0.7507(8) 0.739(3) 0.3330(13) 0.072(7) Uiso 1 1 d . . . . .
O005 O 0.8253(8) 0.857(2) 0.4245(14) 0.064(7) Uiso 1 1 d . . . . .
O006 O 0.8268(7) 0.744(2) 0.2314(13) 0.052(6) Uiso 1 1 d . . . . .
O007 O 0.8020(8) 0.661(2) 0.4816(13) 0.060(6) Uiso 1 1 d . . . . .
O008 O 0.7987(8) 0.920(3) 0.3024(13) 0.063(7) Uiso 1 1 d . . . . .
O009 O 0.8133(8) 0.912(3) 0.1087(14) 0.069(7) Uiso 1 1 d . . . . .
O00A O 0.6794(10) 0.893(3) 0.2425(17) 0.087(9) Uiso 1 1 d . . . . .
O00B O 0.7021(8) 0.801(2) 0.6886(13) 0.057(6) Uiso 1 1 d . . . . .
O00C O 0.7040(8) 0.657(3) 0.5577(13) 0.059(6) Uiso 1 1 d . . . . .
O00D O 0.6750(8) 0.704(2) 0.4338(14) 0.061(7) Uiso 1 1 d . . . . .
O00E O 0.7964(7) 0.702(2) 0.1077(12) 0.047(6) Uiso 1 1 d . . . . .
O00F O 0.6889(9) 0.860(3) 0.5608(16) 0.075(8) Uiso 1 1 d . . . . .
O00H O 0.7661(10) 0.979(3) 0.5083(16) 0.101(10) Uiso 1 1 d . . . . .
O00I O 0.6946(10) 0.899(3) 0.3797(16) 0.088(9) Uiso 1 1 d . . . . .
O00J O 0.7388(10) 1.026(3) 0.1670(16) 0.102(10) Uiso 1 1 d . . . . .
NC34 N 0.5647(11) 0.493(2) 0.5595(16) 0.089(12) Uiso 0.5 1 d . . . . .
NC28 N 0.9515(10) 0.484(3) 0.5697(17) 0.096(13) Uiso 0.5 1 d . . . . .
CN5 C 0.9486(10) 0.583(3) 0.4474(15) 0.105(14) Uiso 0.5 1 d . . . . .
CN6 C 0.5305(8) 0.588(3) 0.4409(14) 0.098(13) Uiso 0.5 1 d . . . . .
Eu01 Eu 0.75242(6) 0.8488(3) 0.18957(12) 0.0703(12) Uani 1 1 d . . . . .
Eu02 Eu 0.74943(6) 0.8080(3) 0.47301(12) 0.0710(12) Uani 1 1 d . . . . .
Cu1 Cu 0.5000 0.0000 0.5000 0.201(7) Uiso 1 2 d S T P . .
Cu2 Cu 0.9858(12) 0.423(4) 0.6724(18) 0.23(2) Uiso 0.43(3) 1 d . . . . .
Cu3 Cu 0.4723 0.5634 0.3795 0.18(8) Uiso 0.09(3) 1 d . . . . .

loop_
_atom_site_aniso_label
_atom_site_aniso_U_11
_atom_site_aniso_U_22
_atom_site_aniso_U_33
_atom_site_aniso_U_23
_atom_site_aniso_U_13
_atom_site_aniso_U_12
Eu01 0.0304(12) 0.135(4) 0.0439(13) -0.0040(14) 0.0006(10) 0.0060(12)
Eu02 0.0328(12) 0.142(4) 0.0372(12) 0.0046(14) 0.0032(9) 0.0024(12)

loop_
_atom_type_symbol
_atom_type_description
_atom_type_scat_dispersion_real
_atom_type_scat_dispersion_imag
_atom_type_scat_source
C C 0.0181 0.0091 'International Tables Vol C Tables 4.2.6.8 and 6.1.1.4'
N N 0.0311 0.0180 'International Tables Vol C Tables 4.2.6.8 and 6.1.1.4'
O O 0.0492 0.0322 'International Tables Vol C Tables 4.2.6.8 and 6.1.1.4'
Eu Eu -8.9294 11.1857 'International Tables Vol C Tables 4.2.6.8 and 6.1.1.4'
Cu Cu -1.9646 0.5888 'International Tables Vol C Tables 4.2.6.8 and 6.1.1.4'

loop_
_geom_angle_atom_site_label_1
_geom_angle_atom_site_label_2
_geom_angle_atom_site_label_3
_geom_angle
_geom_angle_site_symmetry_1
_geom_angle_site_symmetry_3
O00A C1 C2 123(3) 3_676 1_565
O00A C1 O00I 124(3) 3_676 3_676
O00I C1 C2 113(3) 3_676 1_565
C3 C2 C1 124(2) . 1_545
C3 C2 C6 120.0 . .
C6 C2 C1 116(2) . 1_545
N1 C3 C2 120.0 . .
C3 N1 Cu1 132.8(17) . .
C4 N1 C3 120.0 . .
C4 N1 Cu1 106.9(16) . .
N1 C4 C5 120.0 . .
C7 C4 N1 114(3) 1_545 .
C7 C4 C5 123(2) 1_545 .
C6 C5 C4 120.0 . .
C5 C6 C2 120.0 . .
O00B C12 C10 118(3) . .
O00F C12 C10 119(3) . .
O00F C12 O00B 123(3) . .
C4 C7 C8 123(10) 1_565 .
C4 C7 N2 117(10) 1_565 .
C8 C7 N2 120.0 . .
C7 C8 C9 120.0 . .
C10 C9 C8 120.0 . .
C9 C10 C12 123(3) . .
C9 C10 C11 120.0 . .
C11 C10 C12 117(3) . .
N2 C11 C10 120.0 . .
C7 N2 Cu1 116.3(15) . 1_565
C11 N2 C7 120.0 . .
C11 N2 Cu1 123.5(15) . 1_565
O005 C13 C14 124(3) . .
O005 C13 O008 122(3) . .
O008 C13 C14 113(3) . .
C15 C14 C13 123(2) . .
C15 C14 C18 120.0 . .
C18 C14 C13 117(2) . .
N3 C15 C14 120.0 . .
C15 N3 C16 120.0 . .
C15 N3 Cu2 135.8(15) . 4_575
C16 N3 Cu2 98.6(15) . 4_575
N3 C16 C19 119(2) . .
C17 C16 N3 120.0 . .
C17 C16 C19 120(2) . .
C16 C17 C18 120.0 . .
C17 C18 C14 120.0 . .
C20 C24 Eu01 171(6) 2_745 .
O006 C24 C20 119(5) . 2_745
O006 C24 O00E 122(3) . .
O006 C24 Eu01 55(2) . .
O00E C24 C20 117(6) . 2_745
O00E C24 Eu01 69.7(17) . .
N4 C19 C16 119(2) . .
N4 C19 C23 120.0 . .
C23 C19 C16 120.8(19) . .
C19 N4 C21 120.0 . .
C19 N4 Cu2 110.8(19) . 4_575
C21 N4 Cu2 127.7(17) . 4_575
C20 C21 N4 120.0 . .
C21 C20 C24 116(2) . 2_755
C21 C20 C22 120.0 . .
C22 C20 C24 123(2) . 2_755
C23 C22 C20 120.0 . .
C22 C23 C19 120.0 . .
O007 C25 C26 115(3) . .
O007 C25 O009 129(3) . 4_576
O009 C25 C26 115(3) 4_576 .
C27 C26 C25 118(3) . .
C27 C26 C30 120.0 . .
C30 C26 C25 122(3) . .
C28 C27 C26 120.0 . .
C27 C28 C29 120.0 . .
C27 C28 Cu2 111.0(19) . .
C29 C28 Cu2 126.9(19) . .
C28 C29 C29 118(4) . 3_766
N5 C29 C28 120.0 . .
N5 C29 C29 122(4) . 3_766
C30 N5 C29 120.0 . .
N5 C30 C26 120.0 . .
C32 C31 Eu02 166(3) . .
O00C C31 C32 117(3) . .
O00C C31 Eu02 70.0(18) . .
O00D C31 C32 123(3) . .
O00D C31 O00C 119(3) . .
O00D C31 Eu02 51(2) . .
C33 C32 C31 125(2) . .
C33 C32 C36 120.0 . .
C36 C32 C31 115(2) . .
C34 C33 C32 120.0 . .
C33 C34 C35 120.0 . .
C33 C34 Cu3 142.9(17) . 3_666
C35 C34 Cu3 94.0(16) . 3_666
C34 C35 N6 120.0 . .
C34 C35 Cu3 165.6(12) . .
C34 C35 Cu3 48.0(11) . 3_666
C35 C35 C34 123(4) 3_666 .
C35 C35 N6 116(4) 3_666 .
C35 C35 Cu3 70(3) 3_666 .
C35 C35 Cu3 76(3) 3_666 3_666
N6 C35 Cu3 162.7(14) . 3_666
N6 C35 Cu3 48.6(12) . .
Cu3 C35 Cu3 145.4(9) 3_666 .
C35 N6 Cu3 95.0(17) . .
C36 N6 C35 120.0 . .
C36 N6 Cu3 143.5(16) . .
N6 C36 C32 120.0 . .
Eu02 O004 Eu01 125.5(15) . .
C13 O005 Eu02 134(2) . .
C24 O006 Eu01 103(2) . .
C25 O007 Eu02 134(3) . .
C13 O008 Eu01 139(3) . .
C25 O009 Eu01 132(3) 4_575 .
C1 O00A Eu01 139(2) 3_676 .
C12 O00B Eu01 134(3) . 4_576
C31 O00C Eu01 166.7(19) . 4_576
C31 O00C Eu02 84(2) . .
Eu01 O00C Eu02 105.1(10) 4_576 .
C31 O00D Eu02 107(2) . .
C24 O00E Eu01 84(2) . .
C24 O00E Eu02 164.9(18) . 4_575
Eu02 O00E Eu01 106.8(9) 4_575 .
C12 O00F Eu02 144(3) . .
C1 O00I Eu02 149(3) 3_676 .
C24 Eu01 Eu02 59.5(7) . 4_575
O004 Eu01 C24 80.2(9) . .
O004 Eu01 Eu02 116.5(7) . 4_575
O006 Eu01 C24 22.6(7) . .
O006 Eu01 O004 63.9(7) . .
O006 Eu01 O00E 48.4(7) . .
O006 Eu01 O00J 135.1(9) . .
O006 Eu01 Eu02 81.8(5) . 4_575
O008 Eu01 C24 93.0(10) . .
O008 Eu01 O004 67.4(10) . .
O008 Eu01 O006 72.6(9) . .
O008 Eu01 O009 88.2(8) . .
O008 Eu01 O00A 88.2(9) . .
O008 Eu01 O00B 126.3(9) . 4_575
O008 Eu01 O00C 156.7(12) . 4_575
O008 Eu01 O00E 119.1(8) . .
O008 Eu01 O00J 76.0(11) . .
O008 Eu01 Eu02 149.0(6) . 4_575
O009 Eu01 C24 67.9(11) . .
O009 Eu01 O004 138.8(7) . .
O009 Eu01 O006 77.6(9) . .
O009 Eu01 O00B 135.2(9) . 4_575
O009 Eu01 O00E 68.0(9) . .
O009 Eu01 O00J 70.2(10) . .
O009 Eu01 Eu02 69.0(7) . 4_575
O00A Eu01 C24 150.7(13) . .
O00A Eu01 O004 73.2(10) . .
O00A Eu01 O006 137.0(9) . .
O00A Eu01 O009 141.4(13) . .
O00A Eu01 O00B 74.6(11) . 4_575
O00A Eu01 O00C 88.6(8) . 4_575
O00A Eu01 O00E 143.8(10) . .
O00A Eu01 O00J 71.7(12) . .
O00A Eu01 Eu02 122.8(7) . 4_575
O00B Eu01 C24 81.2(10) 4_575 .
O00B Eu01 O004 59.0(8) 4_575 .
O00B Eu01 O006 86.2(8) 4_575 .
O00B Eu01 O00E 70.0(8) 4_575 .
O00B Eu01 O00J 138.7(9) 4_575 .
O00B Eu01 Eu02 67.5(5) 4_575 4_575
O00C Eu01 C24 100.9(10) 4_575 .
O00C Eu01 O004 133.1(9) 4_575 .
O00C Eu01 O006 123.3(9) 4_575 .
O00C Eu01 O009 80.0(8) 4_575 .
O00C Eu01 O00B 74.7(9) 4_575 4_575
O00C Eu01 O00E 75.0(8) 4_575 .
O00C Eu01 O00J 81.2(10) 4_575 .
O00C Eu01 Eu02 41.5(7) 4_575 4_575
O00E Eu01 C24 26.3(7) . .
O00E Eu01 O004 94.6(8) . .
O00E Eu01 Eu02 33.5(4) . 4_575
O00J Eu01 C24 136.9(11) . .
O00J Eu01 O004 129.2(9) . .
O00J Eu01 O00E 134.6(8) . .
O00J Eu01 Eu02 113.1(6) . 4_575
C31 Eu02 Eu01 59.2(7) . 4_576
O004 Eu02 C31 87.4(10) . .
O004 Eu02 O00C 103.9(9) . .
O004 Eu02 Eu01 126.7(8) . 4_576
O005 Eu02 C31 152.5(11) . .
O005 Eu02 O004 70.9(8) . .
O005 Eu02 O007 75.0(10) . .
O005 Eu02 O00C 144.0(9) . .
O005 Eu02 O00D 140.4(8) . .
O005 Eu02 O00E 88.2(7) . 4_576
O005 Eu02 O00F 142.1(11) . .
O005 Eu02 O00H 71.0(10) . .
O005 Eu02 Eu01 121.4(6) . 4_576
O007 Eu02 C31 82.1(10) . .
O007 Eu02 O004 70.2(9) . .
O007 Eu02 O00C 69.9(8) . .
O007 Eu02 O00D 88.6(9) . .
O007 Eu02 Eu01 65.4(5) . 4_576
O00C Eu02 C31 26.0(7) . .
O00C Eu02 Eu01 33.4(4) . 4_576
O00D Eu02 C31 22.0(7) . .
O00D Eu02 O004 69.7(8) . .
O00D Eu02 O00C 47.7(7) . .
O00D Eu02 Eu01 81.0(6) . 4_576
O00E Eu02 C31 98.8(9) 4_576 .
O00E Eu02 O004 139.7(9) 4_576 .
O00E Eu02 O007 71.3(9) 4_576 .
O00E Eu02 O00C 73.1(8) 4_576 .
O00E Eu02 O00D 120.7(9) 4_576 .
O00E Eu02 O00F 76.6(7) 4_576 .
O00E Eu02 O00H 77.1(10) 4_576 .
O00E Eu02 Eu01 39.7(6) 4_576 4_576
O00F Eu02 C31 65.1(11) . .
O00F Eu02 O004 139.5(8) . .
O00F Eu02 O007 129.3(10) . .
O00F Eu02 O00C 63.7(10) . .
O00F Eu02 O00D 75.3(9) . .
O00F Eu02 O00H 71.9(11) . .
O00F Eu02 Eu01 64.7(7) . 4_576
O00H Eu02 C31 136.4(11) . .
O00H Eu02 O004 123.8(10) . .
O00H Eu02 O007 133.7(9) . .
O00H Eu02 O00C 130.8(9) . .
O00H Eu02 O00D 137.2(10) . .
O00H Eu02 Eu01 108.1(7) . 4_576
O00I Eu02 C31 92.0(11) . .
O00I Eu02 O004 71.4(11) . .
O00I Eu02 O005 96.4(10) . .
O00I Eu02 O007 141.4(10) . .
O00I Eu02 O00C 116.1(9) . .
O00I Eu02 O00D 74.2(11) . .
O00I Eu02 O00E 147.1(11) . 4_576
O00I Eu02 O00F 80.1(9) . .
O00I Eu02 O00H 73.7(12) . .
O00I Eu02 Eu01 141.1(7) . 4_576
N1 Cu1 N1 180(4) . 3_656
N2 Cu1 N1 80(10) 1_545 .
N2 Cu1 N1 100(10) 3_666 .
N2 Cu1 N1 100(10) 1_545 3_656
N2 Cu1 N1 80(10) 3_666 3_656
N2 Cu1 N2 180(10) 3_666 1_545
N4 Cu2 N3 80(6) 4_576 4_576
N4 Cu2 C28 159(7) 4_576 .
C28 Cu2 N3 109(4) . 4_576
C34 Cu3 C35 38.0(9) 3_666 3_666
C34 Cu3 C35 72.4(13) 3_666 .
C34 Cu3 N6 106.5(10) 3_666 .
C34 Cu3 NC34 0.0 3_666 3_666
C35 Cu3 C35 34.6(9) 3_666 .
N6 Cu3 C35 36.4(6) . .
N6 Cu3 C35 70.3(11) . 3_666
NC34 Cu3 C35 72.4(13) 3_666 .
NC34 Cu3 C35 38.0(9) 3_666 3_666
NC34 Cu3 N6 106.5(10) 3_666 .

loop_
_geom_bond_atom_site_label_1
_geom_bond_atom_site_label_2
_geom_bond_distance
_geom_bond_site_symmetry_2
C1 C2 1.53(4) 1_565
C1 O00A 1.23(3) 3_676
C1 O00I 1.29(3) 3_676
C2 C1 1.53(4) 1_545
C2 C3 1.3900 .
C2 C6 1.3900 .
C3 N1 1.3900 .
N1 C4 1.3900 .
N1 Cu1 2.18(2) .
C4 C5 1.3900 .
C4 C7 1.38(4) 1_545
C5 C6 1.3900 .
C12 C10 1.41(4) .
C12 O00B 1.27(4) .
C12 O00F 1.26(4) .
C7 C4 1.4(4) 1_565
C7 C8 1.3900 .
C7 N2 1.3900 .
C8 C9 1.3900 .
C9 C10 1.3900 .
C10 C11 1.3900 .
C11 N2 1.3900 .
N2 Cu1 1.90(2) 1_565
C13 C14 1.50(4) .
C13 O005 1.21(4) .
C13 O008 1.31(3) .
C14 C15 1.3900 .
C14 C18 1.3900 .
C15 N3 1.3900 .
N3 C16 1.3900 .
N3 Cu2 2.33(4) 4_575
C16 C17 1.3900 .
C16 C19 1.42(2) .
C17 C18 1.3900 .
C24 C20 1.45(8) 2_745
C24 O006 1.15(4) .
C24 O00E 1.31(3) .
C24 Eu01 2.93(4) .
C19 N4 1.3900 .
C19 C23 1.3900 .
N4 C21 1.3900 .
N4 Cu2 1.97(4) 4_575
C21 C20 1.3900 .
C20 C24 1.45(4) 2_755
C20 C22 1.3900 .
C22 C23 1.3900 .
C25 C26 1.48(4) .
C25 O007 1.23(4) .
C25 O009 1.30(4) 4_576
C26 C27 1.3900 .
C26 C30 1.3900 .
C27 C28 1.3900 .
C28 C29 1.3900 .
C28 Cu2 1.98(4) .
C29 C29 1.46(4) 3_766
C29 N5 1.3900 .
N5 C30 1.3900 .
C31 C32 1.52(4) .
C31 O00C 1.33(3) .
C31 O00D 1.18(4) .
C31 Eu02 3.01(4) .
C32 C33 1.3900 .
C32 C36 1.3900 .
C33 C34 1.3900 .
C34 C35 1.3900 .
C34 Cu3 1.68(2) 3_666
C35 C35 1.37(4) 3_666
C35 N6 1.3900 .
C35 Cu3 2.33(3) .
C35 Cu3 2.25(3) 3_666
N6 C36 1.3900 .
N6 Cu3 1.76(2) .
O004 Eu01 2.79(3) .
O004 Eu02 2.49(3) .
O005 Eu02 2.36(2) .
O006 Eu01 2.45(2) .
O007 Eu02 2.43(3) .
O008 Eu01 2.29(2) .
O009 C25 1.30(4) 4_575
O009 Eu01 2.39(3) .
O00A C1 1.23(3) 3_676
O00A Eu01 2.31(3) .
O00B Eu01 2.43(3) 4_576
O00C Eu01 2.36(2) 4_576
O00C Eu02 2.84(3) .
O00D Eu02 2.44(2) .
O00E Eu01 2.76(3) .
O00E Eu02 2.38(2) 4_575
O00F Eu02 2.41(3) .
O00H Eu02 2.42(4) .
O00I C1 1.29(3) 3_676
O00I Eu02 2.32(3) .
O00J Eu01 2.46(4) .
Eu01 O00B 2.43(3) 4_575
Eu01 O00C 2.36(2) 4_575
Eu01 Eu02 4.137(4) 4_575
Eu02 O00E 2.38(2) 4_576
Eu02 Eu01 4.137(4) 4_576
Cu1 N1 2.18(2) 3_656
Cu1 N2 1.9(3) 1_545
Cu1 N2 1.9(3) 3_666
Cu2 N3 2.33(11) 4_576
Cu2 N4 1.97(18) 4_576
Cu3 C34 1.68(5) 3_666
Cu3 C35 2.25(4) 3_666
Cu3 NC34 1.68(5) 3_666

loop_
_geom_torsion_atom_site_label_1
_geom_torsion_atom_site_label_2
_geom_torsion_atom_site_label_3
_geom_torsion_atom_site_label_4
_geom_torsion
_geom_torsion_site_symmetry_1
_geom_torsion_site_symmetry_2
_geom_torsion_site_symmetry_3
_geom_torsion_site_symmetry_4
C1 C2 C3 N1 178(5) 1_545 . . .
C1 C2 C6 C5 -178(5) 1_545 . . .
C2 C3 N1 C4 0.0 . . . .
C2 C3 N1 Cu1 -173(4) . . . .
C3 C2 C6 C5 0.0 . . . .
C3 N1 C4 C5 0.0 . . . .
C3 N1 C4 C7 161(4) . . . 1_545
N1 C4 C5 C6 0.0 . . . .
C4 C5 C6 C2 0.0 . . . .
C4 C7 C8 C9 -172(10) 1_565 . . .
C4 C7 N2 C11 172(10) 1_565 . . .
C4 C7 N2 Cu1 -13(10) 1_565 . . 1_565
C6 C2 C3 N1 0.0 . . . .
C12 C10 C11 N2 -178(4) . . . .
C7 C4 C5 C6 -160(5) 1_545 . . .
C7 C8 C9 C10 0.0 . . . .
C8 C7 N2 C11 0.0 . . . .
C8 C7 N2 Cu1 175(2) . . . 1_565
C8 C9 C10 C12 178(4) . . . .
C8 C9 C10 C11 0.0 . . . .
C9 C10 C11 N2 0.0 . . . .
C10 C12 O00B Eu01 138(3) . . . 4_576
C10 C12 O00F Eu02 -168(4) . . . .
C10 C11 N2 C7 0.0 . . . .
C10 C11 N2 Cu1 -174(3) . . . 1_565
N2 C7 C8 C9 0.0 . . . .
C13 C14 C15 N3 179(3) . . . .
C13 C14 C18 C17 -179(3) . . . .
C14 C13 O005 Eu02 170(3) . . . .
C14 C13 O008 Eu01 103(4) . . . .
C14 C15 N3 C16 0.0 . . . .
C14 C15 N3 Cu2 147(3) . . . 4_575
C15 C14 C18 C17 0.0 . . . .
C15 N3 C16 C17 0.0 . . . .
C15 N3 C16 C19 -174(3) . . . .
N3 C16 C17 C18 0.0 . . . .
N3 C16 C19 N4 -11(3) . . . .
N3 C16 C19 C23 162.5(18) . . . .
C16 C17 C18 C14 0.0 . . . .
C16 C19 N4 C21 173(3) . . . .
C16 C19 N4 Cu2 -20(3) . . . 4_575
C16 C19 C23 C22 -173(3) . . . .
C17 C16 C19 N4 175.6(16) . . . .
C17 C16 C19 C23 -11(3) . . . .
C18 C14 C15 N3 0.0 . . . .
C24 C20 C22 C23 177(4) 2_755 . . .
C19 C16 C17 C18 174(3) . . . .
C19 N4 C21 C20 0.0 . . . .
N4 C19 C23 C22 0.0 . . . .
N4 C21 C20 C24 -177(3) . . . 2_755
N4 C21 C20 C22 0.0 . . . .
C21 C20 C22 C23 0.0 . . . .
C20 C24 O006 Eu01 172(7) 2_745 . . .
C20 C24 O00E Eu01 -174(7) 2_745 . . .
C20 C24 O00E Eu02 -38(13) 2_745 . . 4_575
C20 C22 C23 C19 0.0 . . . .
C23 C19 N4 C21 0.0 . . . .
C23 C19 N4 Cu2 167(2) . . . 4_575
C25 C26 C27 C28 -174(3) . . . .
C25 C26 C30 N5 173(3) . . . .
C26 C25 O007 Eu02 -140(3) . . . .
C26 C27 C28 C29 0.0 . . . .
C26 C27 C28 Cu2 165(3) . . . .
C27 C26 C30 N5 0.0 . . . .
C27 C28 C29 C29 -178(6) . . . 3_766
C27 C28 C29 N5 0.0 . . . .
C28 C29 N5 C30 0.0 . . . .
C29 C29 N5 C30 178(6) 3_766 . . .
C29 N5 C30 C26 0.0 . . . .
C30 C26 C27 C28 0.0 . . . .
C31 C32 C33 C34 -178(3) . . . .
C31 C32 C36 N6 178(3) . . . .
C32 C31 O00C Eu01 -33(13) . . . 4_576
C32 C31 O00C Eu02 -167(4) . . . .
C32 C31 O00D Eu02 164(3) . . . .
C32 C33 C34 C35 0.0 . . . .
C32 C33 C34 Cu3 -154(4) . . . 3_666
C33 C32 C36 N6 0.0 . . . .
C33 C34 C35 C35 -174(6) . . . 3_666
C33 C34 C35 N6 0.0 . . . .
C33 C34 C35 Cu3 35(6) . . . .
C33 C34 C35 Cu3 -164(2) . . . 3_666
C34 C35 N6 C36 0.0 . . . .
C34 C35 N6 Cu3 169.1(19) . . . .
C35 C35 N6 C36 174(5) 3_666 . . .
C35 C35 N6 Cu3 -17(4) 3_666 . . .
C35 N6 C36 C32 0.0 . . . .
C35 N6 Cu3 C34 21(3) . . . 3_666
C35 N6 Cu3 C35 9(2) . . . 3_666
C35 N6 Cu3 NC34 21(3) . . . 3_666
C36 C32 C33 C34 0.0 . . . .
C36 N6 Cu3 C34 -175(5) . . . 3_666
C36 N6 Cu3 C35 173(4) . . . 3_666
C36 N6 Cu3 C35 164(3) . . . .
C36 N6 Cu3 NC34 -175(5) . . . 3_666
O005 C13 C14 C15 -165(3) . . . .
O005 C13 C14 C18 13(6) . . . .
O005 C13 O008 Eu01 -83(5) . . . .
O006 C24 O00E Eu01 16(4) . . . .
O006 C24 O00E Eu02 152(7) . . . 4_575
O007 C25 C26 C27 -170(3) . . . .
O007 C25 C26 C30 16(5) . . . .
O008 C13 C14 C15 9(5) . . . .
O008 C13 C14 C18 -173(3) . . . .
O008 C13 O005 Eu02 -3(7) . . . .
O009 C25 C26 C27 3(5) 4_576 . . .
O009 C25 C26 C30 -170(3) 4_576 . . .
O009 C25 O007 Eu02 48(7) 4_576 . . .
O00B C12 C10 C9 17(6) . . . .
O00B C12 C10 C11 -165(3) . . . .
O00B C12 O00F Eu02 4(8) . . . .
O00C C31 C32 C33 -17(5) . . . .
O00C C31 C32 C36 165(3) . . . .
O00C C31 O00D Eu02 -15(5) . . . .
O00D C31 C32 C33 164(4) . . . .
O00D C31 C32 C36 -15(5) . . . .
O00D C31 O00C Eu01 146(9) . . . 4_576
O00D C31 O00C Eu02 13(4) . . . .
O00E C24 O006 Eu01 -18(5) . . . .
O00F C12 C10 C9 -171(3) . . . .
O00F C12 C10 C11 7(6) . . . .
O00F C12 O00B Eu01 -34(6) . . . 4_576
Eu01 C24 O00E Eu02 136(9) . . . 4_575
Eu02 C31 C32 C33 -136(8) . . . .
Eu02 C31 C32 C36 46(10) . . . .
Eu02 C31 O00C Eu01 134(11) . . . 4_576
Cu1 N1 C4 C5 175(3) . . . .
Cu1 N1 C4 C7 -24(4) . . . 1_545
Cu2 N3 C16 C17 -158(2) 4_575 . . .
Cu2 N3 C16 C19 29(3) 4_575 . . .
Cu2 N4 C21 C20 -165(3) 4_575 . . .
Cu2 C28 C29 C29 20(5) . . . 3_766
Cu2 C28 C29 N5 -162(3) . . . .
Cu3 C34 C35 C35 -10(4) 3_666 . . 3_666
Cu3 C34 C35 N6 164(2) 3_666 . . .
Cu3 C34 C35 Cu3 -161(6) 3_666 . . .
Cu3 C35 N6 C36 -169.1(19) . . . .
Cu3 C35 N6 C36 42(5) 3_666 . . .
Cu3 C35 N6 Cu3 -149(5) 3_666 . . .
Cu3 N6 C36 C32 -162(3) . . . .
